data_7718610
loop_
_publ_author_name
'Sugamata, Koh'
'Furukawa, Riko'
'Amanokura, Natsuki'
'Minoura, Mao'

_publ_section_title
;
 Phenothiazine-dioxide-based Cu-MOFs: preserving porosity through the
 incorporation of substituents into organic linkers.
;
_journal_issue 22
_journal_name_full 'Dalton transactions (Cambridge, England : 2003)'
_journal_page_first 8813
_journal_page_last 8818
_journal_paper_doi 10.1039/d5dt00721f
_journal_volume 54
_journal_year 2025
_chemical_formula_moiety 'C42 H24 N2 O10 Zn2'
_chemical_formula_sum 'C72 H94 N12 O20 Zn2'
_chemical_formula_weight 1578.33
_space_group_crystal_system monoclinic
_space_group_IT_number 15
_space_group_name_Hall '-C 2yc'
_space_group_name_H-M_alt 'C 1 2/c 1'
_atom_sites_solution_hydrogens geom
_atom_sites_solution_primary iterative
_audit_creation_date 2025-04-19
_audit_creation_method
;
Olex2 1.3
(compiled 2020.11.12 svn.r5f609507 for OlexSys, GUI svn.r6408)
;
_audit_update_record
;
2025-04-19 deposited with the CCDC.	2025-04-29 downloaded from the CCDC.
;
_cell_angle_alpha 90
_cell_angle_beta 132.306(14)
_cell_angle_gamma 90
_cell_formula_units_Z 4
_cell_length_a 36.431(3)
_cell_length_b 16.6320(7)
_cell_length_c 23.621(2)
_cell_measurement_reflns_used 9404
_cell_measurement_temperature 233(2)
_cell_measurement_theta_max 23.1770
_cell_measurement_theta_min 2.1440
_cell_volume 10585(3)
_computing_data_collection 'CrysAlisPro 1.171.42.58a (Rigaku OD, 2022)'
_computing_data_reduction 'CrysAlisPro 1.171.42.58a (Rigaku OD, 2022)'
_computing_molecular_graphics 'Olex2 1.3 (Dolomanov et al., 2009)'
_computing_publication_material 'Olex2 1.3 (Dolomanov et al., 2009)'
_computing_structure_refinement 'SHELXL 2019/3 (Sheldrick, 2015)'
_computing_structure_solution 'olex2.solve 1.3 (Bourhis et al., 2015)'
_diffrn_ambient_temperature 233.15
_diffrn_measured_fraction_theta_full 0.999
_diffrn_measured_fraction_theta_max 0.999
_diffrn_measurement_device_type 'Bruker Photon II'
_diffrn_measurement_method '\w and \f scans'
_diffrn_radiation_type MoK\a
_diffrn_radiation_wavelength 0.71073
_diffrn_reflns_av_R_equivalents 0.0862
_diffrn_reflns_av_unetI/netI 0.0313
_diffrn_reflns_Laue_measured_fraction_full 0.999
_diffrn_reflns_Laue_measured_fraction_max 0.999
_diffrn_reflns_limit_h_max 40
_diffrn_reflns_limit_h_min -40
_diffrn_reflns_limit_k_max 18
_diffrn_reflns_limit_k_min -18
_diffrn_reflns_limit_l_max 23
_diffrn_reflns_limit_l_min -26
_diffrn_reflns_number 93193
_diffrn_reflns_point_group_measured_fraction_full 0.999
_diffrn_reflns_point_group_measured_fraction_max 0.999
_diffrn_reflns_theta_full 23.256
_diffrn_reflns_theta_max 23.256
_diffrn_reflns_theta_min 2.108
_exptl_absorpt_coefficient_mu 0.510
_exptl_absorpt_correction_T_max 1.00000
_exptl_absorpt_correction_T_min 0.41769
_exptl_absorpt_correction_type multi-scan
_exptl_absorpt_process_details
;
CrysAlisPro 1.171.42.49 (Rigaku Oxford Diffraction, 2022)
Empirical absorption correction using spherical harmonics,
implemented in SCALE3 ABSPACK scaling algorithm.
;
_exptl_crystal_colour colorless
_exptl_crystal_density_diffrn 0.990
_exptl_crystal_description block
_exptl_crystal_F_000 3320
_exptl_crystal_size_max 0.02
_exptl_crystal_size_mid 0.02
_exptl_crystal_size_min 0.02
_refine_diff_density_max 1.654
_refine_diff_density_min -0.753
_refine_diff_density_rms 0.089
_refine_ls_extinction_method none
_refine_ls_goodness_of_fit_ref 1.030
_refine_ls_hydrogen_treatment constr
_refine_ls_matrix_type full
_refine_ls_number_parameters 253
_refine_ls_number_reflns 7606
_refine_ls_number_restraints 108
_refine_ls_restrained_S_all 1.061
_refine_ls_R_factor_all 0.0870
_refine_ls_R_factor_gt 0.0760
_refine_ls_shift/su_max 0.001
_refine_ls_shift/su_mean 0.000
_refine_ls_structure_factor_coef Fsqd
_refine_ls_weighting_details 'w=1/[\s^2^(Fo^2^)+(0.1494P)^2^+33.6600P] where P=(Fo^2^+2Fc^2^)/3'
_refine_ls_weighting_scheme calc
_refine_ls_wR_factor_gt 0.2248
_refine_ls_wR_factor_ref 0.2404
_reflns_Friedel_coverage 0.000
_reflns_number_gt 6224
_reflns_number_total 7606
_reflns_threshold_expression 'I > 2\s(I)'
_cod_data_source_file d5dt00721f2.cif
_cod_data_source_block 231006_znantdpa_autored_a
_cod_depositor_comments 'Adding full bibliography for 7718601--7718612.cif.'
_cod_original_cell_volume 10585(2)
_cod_database_code 7718610
_shelx_shelxl_version_number 2019/3
_shelx_space_group_comment
;
The symmetry employed for this shelxl refinement is uniquely defined
by the following loop, which should always be used as a source of
symmetry information in preference to the above space-group names.
They are only intended as comments.
;
_shelx_estimated_absorpt_t_max 0.990
_shelx_estimated_absorpt_t_min 0.990
_olex2_refinement_description
;
1. Fixed Uiso
 At 1.2 times of:
  All C(H) groups
2. Uiso/Uaniso restraints and constraints
Uanis(C00C) \\sim Ueq, Uanis(C00E) \\sim Ueq, Uanis(C00P) \\sim Ueq,
Uanis(C00R) \\sim Ueq, Uanis(C00T) \\sim Ueq, Uanis(C00Q) \\sim Ueq,
Uanis(C00I) \\sim Ueq, Uanis(C00H) \\sim Ueq, Uanis(C00M) \\sim Ueq, Uanis(C2)
\\sim Ueq, Uanis(C00D) \\sim Ueq, Uanis(C00K) \\sim Ueq: with sigma of 0.01 and
sigma for terminal atoms of 0.01
Uanis(C00G) \\sim Ueq, Uanis(C00N) \\sim Ueq, Uanis(C00O) \\sim Ueq, Uanis(C3)
\\sim Ueq, Uanis(C4) \\sim Ueq, Uanis(C00J) \\sim Ueq: with sigma of 0.01 and
sigma for terminal atoms of 0.01
3.a Aromatic/amide H refined with riding coordinates:
 C4(H4), C00D(H00D), C00H(H00H), C00J(H00J), C00K(H00K), C00M(H00M),
 C00N(H00N), C00O(H00O), C00P(H00P), C00Q(H00Q), C00R(H00R), C00T(H00T)
;
_platon_squeeze_special_details
;
A solvent mask was calculated and 1420 electrons were 
found in a volume of 7888\%A^3^ in 1 void per unit cell. 
This is consistent with the presence of 
8[C3H7NO] per Formula Unit 
which account for 1280 electrons 
per unit cell.
;
_platon_squeeze_void_probe_radius 1.20
_olex2_submission_special_instructions 'No special instructions were received'

loop_
_space_group_symop_operation_xyz
'x, y, z'
'-x, y, -z+1/2'
'x+1/2, y+1/2, z'
'-x+1/2, y+1/2, -z+1/2'
'-x, -y, -z'
'x, -y, z-1/2'
'-x+1/2, -y+1/2, -z'
'x+1/2, -y+1/2, z-1/2'

loop_
_atom_site_label
_atom_site_type_symbol
_atom_site_fract_x
_atom_site_fract_y
_atom_site_fract_z
_atom_site_U_iso_or_equiv
_atom_site_adp_type
_atom_site_occupancy
_atom_site_site_symmetry_order
_atom_site_calc_flag
_atom_site_refinement_flags_posn
_atom_site_refinement_flags_adp
_atom_site_refinement_flags_occupancy
_atom_site_disorder_assembly
_atom_site_disorder_group
Zn01 Zn 0.71001(2) 0.81130(3) 0.45880(3) 0.0389(2) Uani 1 1 d . . . . .
O002 O 0.68496(14) 0.2585(3) 0.86825(19) 0.0692(11) Uani 1 1 d . . . . .
O003 O 0.73811(14) 0.6452(3) 0.5404(2) 0.0712(11) Uani 1 1 d . . . . .
O004 O 0.74726(13) 0.3489(3) 0.9316(2) 0.0662(10) Uani 1 1 d . . . . .
O005 O 0.67601(13) 0.7349(3) 0.4772(2) 0.0689(11) Uani 1 1 d . . . . .
O006 O 0.66147(15) 0.9011(3) 0.4051(3) 0.0850(13) Uani 1 1 d . . . . .
N007 N 0.60415(13) 0.4952(4) 0.5961(2) 0.0771(16) Uani 1 1 d . . . . .
C3 C 0.67212(18) 0.6233(4) 0.5347(3) 0.0643(15) Uani 1 1 d . U . . .
C1 C 0.55136(17) 0.4980(4) 0.5469(3) 0.0697(18) Uani 1 1 d . . . . .
C4 C 0.62605(18) 0.6472(4) 0.5085(3) 0.0667(15) Uani 1 1 d . U . . .
H4 H 0.609866 0.691955 0.475979 0.080 Uiso 1 1 calc R U . . .
C2 C 0.68035(19) 0.3642(4) 0.7983(3) 0.0633(14) Uani 1 1 d . U . . .
C00C C 0.53138(19) 0.5383(4) 0.5722(3) 0.0726(17) Uani 1 1 d . U . . .
C00D C 0.7013(2) 0.4324(4) 0.7968(3) 0.0739(17) Uani 1 1 d . U . . .
H00D H 0.732757 0.449558 0.841823 0.089 Uiso 1 1 calc R U . . .
C00E C 0.47811(19) 0.5409(4) 0.5245(3) 0.0734(17) Uani 1 1 d . U . . .
C00F C 0.7065(2) 0.3200(4) 0.8715(3) 0.0652(16) Uani 1 1 d . . . . .
C00G C 0.62669(18) 0.5389(4) 0.5742(3) 0.0701(17) Uani 1 1 d . U . . .
C00H C 0.61019(19) 0.3807(4) 0.6645(3) 0.0707(16) Uani 1 1 d . U . . .
H00H H 0.579314 0.362124 0.619266 0.085 Uiso 1 1 calc R U . . .
C00I C 0.63055(18) 0.4507(4) 0.6629(3) 0.0679(16) Uani 1 1 d . U . . .
C00J C 0.60422(18) 0.6065(4) 0.5295(3) 0.0690(16) Uani 1 1 d . U . . .
H00J H 0.573991 0.624583 0.513319 0.083 Uiso 1 1 calc R U . . .
C00K C 0.6770(2) 0.4753(4) 0.7305(3) 0.0783(18) Uani 1 1 d . U . . .
H00K H 0.691696 0.521730 0.730621 0.094 Uiso 1 1 calc R U . . .
C00L C 0.6973(2) 0.6705(4) 0.5154(3) 0.0669(16) Uani 1 1 d . . . . .
C00M C 0.6350(2) 0.3381(4) 0.7320(3) 0.0698(16) Uani 1 1 d . U . . .
H00M H 0.620812 0.291198 0.732460 0.084 Uiso 1 1 calc R U . . .
C00N C 0.67237(19) 0.5146(4) 0.6001(3) 0.0767(18) Uani 1 1 d . U . . .
H00N H 0.688562 0.469466 0.632086 0.092 Uiso 1 1 calc R U . . .
C00O C 0.69353(19) 0.5567(4) 0.5787(3) 0.0751(17) Uani 1 1 d . U . . .
H00O H 0.723867 0.538854 0.595124 0.090 Uiso 1 1 calc R U . . .
C00P C 0.4581(3) 0.5833(5) 0.5501(4) 0.092(2) Uani 1 1 d . U . . .
H00P H 0.423464 0.586513 0.518620 0.111 Uiso 1 1 calc R U . . .
C00Q C 0.5608(3) 0.5799(5) 0.6436(4) 0.089(2) Uani 1 1 d . U . . .
H00Q H 0.595515 0.581972 0.675400 0.107 Uiso 1 1 calc R U . . .
C00R C 0.4884(3) 0.6195(6) 0.6201(5) 0.116(3) Uani 1 1 d . U . . .
H00R H 0.474955 0.646676 0.637434 0.140 Uiso 1 1 calc R U . . .
C00T C 0.5392(3) 0.6158(6) 0.6652(5) 0.109(2) Uani 1 1 d . U . . .
H00T H 0.559588 0.639820 0.713885 0.130 Uiso 1 1 calc R U . . .

loop_
_atom_site_aniso_label
_atom_site_aniso_U_11
_atom_site_aniso_U_22
_atom_site_aniso_U_33
_atom_site_aniso_U_23
_atom_site_aniso_U_13
_atom_site_aniso_U_12
Zn01 0.0270(3) 0.0557(4) 0.0342(3) -0.0042(2) 0.0207(3) -0.0071(2)
O002 0.060(2) 0.094(3) 0.047(2) 0.034(2) 0.0338(19) 0.021(2)
O003 0.057(2) 0.090(3) 0.083(3) 0.005(2) 0.054(2) -0.012(2)
O004 0.039(2) 0.097(3) 0.045(2) 0.025(2) 0.0212(18) 0.0120(19)
O005 0.0449(19) 0.101(3) 0.059(2) 0.011(2) 0.0345(18) -0.018(2)
O006 0.060(2) 0.080(3) 0.090(3) 0.013(2) 0.041(2) 0.021(2)
N007 0.0185(18) 0.137(4) 0.052(2) 0.040(3) 0.0145(19) -0.007(2)
C3 0.040(3) 0.098(4) 0.053(3) 0.012(3) 0.031(2) -0.013(3)
C1 0.024(2) 0.120(5) 0.044(3) 0.037(3) 0.014(2) -0.003(3)
C4 0.042(3) 0.095(4) 0.049(3) 0.020(3) 0.024(2) -0.011(3)
C2 0.045(3) 0.097(4) 0.043(3) 0.016(3) 0.028(2) 0.002(3)
C00C 0.044(3) 0.108(4) 0.049(3) 0.027(3) 0.024(2) -0.012(3)
C00D 0.042(3) 0.105(4) 0.055(3) 0.027(3) 0.025(2) 0.005(3)
C00E 0.040(3) 0.107(4) 0.062(3) 0.030(3) 0.030(3) -0.003(3)
C00F 0.059(4) 0.092(4) 0.064(4) 0.039(3) 0.049(3) 0.031(3)
C00G 0.034(2) 0.109(4) 0.051(3) 0.025(3) 0.021(2) -0.010(3)
C00H 0.042(3) 0.100(4) 0.052(3) 0.018(3) 0.024(2) -0.012(3)
C00I 0.039(3) 0.107(4) 0.054(3) 0.028(3) 0.029(2) -0.004(3)
C00J 0.034(2) 0.106(4) 0.057(3) 0.027(3) 0.026(2) -0.004(3)
C00K 0.044(3) 0.107(4) 0.065(3) 0.027(3) 0.029(3) -0.014(3)
C00L 0.049(3) 0.100(5) 0.045(3) 0.001(3) 0.029(3) -0.023(3)
C00M 0.054(3) 0.096(4) 0.057(3) 0.022(3) 0.036(3) -0.003(3)
C00N 0.037(3) 0.113(4) 0.071(3) 0.039(3) 0.033(3) 0.004(3)
C00O 0.037(3) 0.111(4) 0.068(3) 0.025(3) 0.031(3) -0.004(3)
C00P 0.066(4) 0.127(5) 0.082(4) 0.015(4) 0.049(3) -0.005(4)
C00Q 0.061(3) 0.116(5) 0.074(4) 0.021(4) 0.038(3) -0.007(3)
C00R 0.103(5) 0.146(6) 0.105(5) 0.004(5) 0.072(5) -0.006(5)
C00T 0.089(5) 0.142(6) 0.082(4) 0.007(4) 0.053(4) -0.005(4)

loop_
_atom_type_symbol
_atom_type_description
_atom_type_scat_dispersion_real
_atom_type_scat_dispersion_imag
_atom_type_scat_source
C C 0.0033 0.0016 'International Tables Vol C Tables 4.2.6.8 and 6.1.1.4'
H H 0.0000 0.0000 'International Tables Vol C Tables 4.2.6.8 and 6.1.1.4'
N N 0.0061 0.0033 'International Tables Vol C Tables 4.2.6.8 and 6.1.1.4'
O O 0.0106 0.0060 'International Tables Vol C Tables 4.2.6.8 and 6.1.1.4'
Zn Zn 0.2839 1.4301 'International Tables Vol C Tables 4.2.6.8 and 6.1.1.4'

loop_
_geom_angle_atom_site_label_1
_geom_angle_atom_site_label_2
_geom_angle_atom_site_label_3
_geom_angle
_geom_angle_site_symmetry_1
_geom_angle_site_symmetry_3
_geom_angle_publ_flag
O002 Zn01 Zn01 81.07(13) 6_565 7_666 ?
O003 Zn01 Zn01 74.89(12) 7_666 7_666 ?
O003 Zn01 O002 88.20(16) 7_666 6_565 ?
O003 Zn01 O004 88.20(16) 7_666 4_656 ?
O003 Zn01 O005 159.14(18) 7_666 . ?
O004 Zn01 Zn01 78.63(12) 4_656 7_666 ?
O004 Zn01 O002 159.63(17) 4_656 6_565 ?
O005 Zn01 Zn01 84.27(13) . 7_666 ?
O005 Zn01 O002 87.75(16) . 6_565 ?
O005 Zn01 O004 88.52(16) . 4_656 ?
O006 Zn01 Zn01 174.05(14) . 7_666 ?
O006 Zn01 O002 100.44(19) . 6_565 ?
O006 Zn01 O003 99.35(19) . 7_666 ?
O006 Zn01 O004 99.93(18) . 4_656 ?
O006 Zn01 O005 101.51(19) . . ?
C00F O002 Zn01 125.4(4) . 6_566 ?
C00L O003 Zn01 134.1(4) . 7_666 ?
C00F O004 Zn01 128.9(4) . 4_646 ?
C00L O005 Zn01 120.9(3) . . ?
C00G N007 C1 118.4(4) . . ?
C00I N007 C1 117.7(4) . . ?
C00I N007 C00G 123.8(4) . . ?
C4 C3 C00L 121.1(5) . . ?
C00O C3 C4 118.1(5) . . ?
C00O C3 C00L 120.7(5) . . ?
C00C C1 N007 118.3(5) . . ?
C00C C1 C00E 122.7(5) . 5_666 ?
C00E C1 N007 118.9(6) 5_666 . ?
C3 C4 H4 119.4 . . ?
C00J C4 C3 121.1(5) . . ?
C00J C4 H4 119.4 . . ?
C00D C2 C00F 120.1(5) . . ?
C00M C2 C00D 119.4(5) . . ?
C00M C2 C00F 120.5(5) . . ?
C1 C00C C00E 119.8(6) . . ?
C1 C00C C00Q 123.2(5) . . ?
C00Q C00C C00E 116.9(7) . . ?
C2 C00D H00D 119.6 . . ?
C00K C00D C2 120.8(5) . . ?
C00K C00D H00D 119.6 . . ?
C1 C00E C00C 117.5(6) 5_666 . ?
C1 C00E C00P 123.1(5) 5_666 . ?
C00P C00E C00C 119.4(6) . . ?
O002 C00F O004 125.9(5) . . ?
O002 C00F C2 116.3(6) . . ?
O004 C00F C2 117.7(5) . . ?
C00J C00G N007 120.3(5) . . ?
C00J C00G C00N 119.5(5) . . ?
C00N C00G N007 120.2(5) . . ?
C00I C00H H00H 119.7 . . ?
C00M C00H H00H 119.7 . . ?
C00M C00H C00I 120.7(5) . . ?
N007 C00I C00H 120.2(5) . . ?
N007 C00I C00K 121.6(5) . . ?
C00K C00I C00H 118.2(5) . . ?
C4 C00J C00G 119.6(5) . . ?
C4 C00J H00J 120.2 . . ?
C00G C00J H00J 120.2 . . ?
C00D C00K C00I 120.7(5) . . ?
C00D C00K H00K 119.7 . . ?
C00I C00K H00K 119.7 . . ?
O003 C00L O005 125.7(5) . . ?
O003 C00L C3 117.4(6) . . ?
O005 C00L C3 116.9(5) . . ?
C2 C00M C00H 120.2(5) . . ?
C2 C00M H00M 119.9 . . ?
C00H C00M H00M 119.9 . . ?
C00G C00N H00N 120.2 . . ?
C00O C00N C00G 119.7(6) . . ?
C00O C00N H00N 120.2 . . ?
C3 C00O C00N 121.9(5) . . ?
C3 C00O H00O 119.1 . . ?
C00N C00O H00O 119.1 . . ?
C00E C00P H00P 119.7 . . ?
C00R C00P C00E 120.6(7) . . ?
C00R C00P H00P 119.7 . . ?
C00C C00Q H00Q 120.0 . . ?
C00T C00Q C00C 120.0(7) . . ?
C00T C00Q H00Q 120.0 . . ?
C00P C00R H00R 120.4 . . ?
C00P C00R C00T 119.2(9) . . ?
C00T C00R H00R 120.4 . . ?
C00Q C00T C00R 123.6(8) . . ?
C00Q C00T H00T 118.2 . . ?
C00R C00T H00T 118.2 . . ?

loop_
_geom_bond_atom_site_label_1
_geom_bond_atom_site_label_2
_geom_bond_distance
_geom_bond_site_symmetry_2
_geom_bond_publ_flag
Zn01 Zn01 2.9667(10) 7_666 ?
Zn01 O002 2.032(3) 6_565 ?
Zn01 O003 2.012(3) 7_666 ?
Zn01 O004 2.023(3) 4_656 ?
Zn01 O005 2.015(3) . ?
Zn01 O006 1.987(4) . ?
O002 C00F 1.260(7) . ?
O003 C00L 1.246(7) . ?
O004 C00F 1.269(7) . ?
O005 C00L 1.274(7) . ?
N007 C1 1.429(6) . ?
N007 C00G 1.428(6) . ?
N007 C00I 1.387(6) . ?
C3 C4 1.400(8) . ?
C3 C00L 1.493(7) . ?
C3 C00O 1.351(8) . ?
C1 C00C 1.387(9) . ?
C1 C00E 1.406(9) 5_666 ?
C4 H4 0.9400 . ?
C4 C00J 1.366(7) . ?
C2 C00D 1.382(8) . ?
C2 C00F 1.489(7) . ?
C2 C00M 1.373(8) . ?
C00C C00E 1.447(7) . ?
C00C C00Q 1.427(10) . ?
C00D H00D 0.9400 . ?
C00D C00K 1.370(8) . ?
C00E C00P 1.410(10) . ?
C00G C00J 1.373(8) . ?
C00G C00N 1.392(8) . ?
C00H H00H 0.9400 . ?
C00H C00I 1.395(8) . ?
C00H C00M 1.387(8) . ?
C00I C00K 1.393(8) . ?
C00J H00J 0.9400 . ?
C00K H00K 0.9400 . ?
C00M H00M 0.9400 . ?
C00N H00N 0.9400 . ?
C00N C00O 1.364(7) . ?
C00O H00O 0.9400 . ?
C00P H00P 0.9400 . ?
C00P C00R 1.363(11) . ?
C00Q H00Q 0.9400 . ?
C00Q C00T 1.337(11) . ?
C00R H00R 0.9400 . ?
C00R C00T 1.379(11) . ?
C00T H00T 0.9400 . ?

loop_
_geom_torsion_atom_site_label_1
_geom_torsion_atom_site_label_2
_geom_torsion_atom_site_label_3
_geom_torsion_atom_site_label_4
_geom_torsion
_geom_torsion_site_symmetry_1
_geom_torsion_site_symmetry_2
_geom_torsion_site_symmetry_3
_geom_torsion_site_symmetry_4
_geom_torsion_publ_flag
Zn01 O002 C00F O004 -0.3(8) 6_566 . . . ?
Zn01 O002 C00F C2 -177.5(4) 6_566 . . . ?
Zn01 O003 C00L O005 4.2(10) 7_666 . . . ?
Zn01 O003 C00L C3 -172.9(4) 7_666 . . . ?
Zn01 O004 C00F O002 -2.5(9) 4_646 . . . ?
Zn01 O004 C00F C2 174.6(4) 4_646 . . . ?
Zn01 O005 C00L O003 -5.0(8) . . . . ?
Zn01 O005 C00L C3 172.2(4) . . . . ?
N007 C1 C00C C00E -178.8(5) . . . . ?
N007 C1 C00C C00Q 2.6(8) . . . . ?
N007 C00G C00J C4 -179.5(6) . . . . ?
N007 C00G C00N C00O 179.9(6) . . . . ?
N007 C00I C00K C00D 176.9(6) . . . . ?
C3 C4 C00J C00G -2.9(9) . . . . ?
C1 N007 C00G C00J 27.9(9) . . . . ?
C1 N007 C00G C00N -154.1(7) . . . . ?
C1 N007 C00I C00H 34.1(9) . . . . ?
C1 N007 C00I C00K -144.0(7) . . . . ?
C1 C00C C00E C1 -0.3(9) . . . 5_666 ?
C1 C00C C00E C00P -178.9(6) . . . . ?
C1 C00C C00Q C00T -178.4(7) . . . . ?
C1 C00E C00P C00R 179.6(7) 5_666 . . . ?
C4 C3 C00L O003 -179.6(6) . . . . ?
C4 C3 C00L O005 3.0(8) . . . . ?
C4 C3 C00O C00N -2.4(10) . . . . ?
C2 C00D C00K C00I -0.5(11) . . . . ?
C00C C00E C00P C00R -1.9(10) . . . . ?
C00C C00Q C00T C00R -3.9(13) . . . . ?
C00D C2 C00F O002 179.9(5) . . . . ?
C00D C2 C00F O004 2.5(8) . . . . ?
C00D C2 C00M C00H -1.2(10) . . . . ?
C00E C1 C00C C00E 0.3(9) 5_666 . . . ?
C00E C1 C00C C00Q -178.2(6) 5_666 . . . ?
C00E C00C C00Q C00T 3.0(10) . . . . ?
C00E C00P C00R C00T 1.3(13) . . . . ?
C00F C2 C00D C00K -177.8(6) . . . . ?
C00F C2 C00M C00H 178.3(6) . . . . ?
C00G N007 C1 C00C -111.3(6) . . . . ?
C00G N007 C1 C00E 69.6(8) . . . 5_666 ?
C00G N007 C00I C00H -146.6(6) . . . . ?
C00G N007 C00I C00K 35.3(10) . . . . ?
C00G C00N C00O C3 2.0(10) . . . . ?
C00H C00I C00K C00D -1.2(10) . . . . ?
C00I N007 C1 C00C 68.1(8) . . . . ?
C00I N007 C1 C00E -111.1(6) . . . 5_666 ?
C00I N007 C00G C00J -151.4(7) . . . . ?
C00I N007 C00G C00N 26.6(10) . . . . ?
C00I C00H C00M C2 -0.5(10) . . . . ?
C00J C00G C00N C00O -2.0(10) . . . . ?
C00L C3 C4 C00J -176.5(6) . . . . ?
C00L C3 C00O C00N 177.0(6) . . . . ?
C00M C2 C00D C00K 1.7(10) . . . . ?
C00M C2 C00F O002 0.4(8) . . . . ?
C00M C2 C00F O004 -176.9(6) . . . . ?
C00M C00H C00I N007 -176.4(6) . . . . ?
C00M C00H C00I C00K 1.7(10) . . . . ?
C00N C00G C00J C4 2.5(10) . . . . ?
C00O C3 C4 C00J 2.8(9) . . . . ?
C00O C3 C00L O003 1.1(9) . . . . ?
C00O C3 C00L O005 -176.3(6) . . . . ?
C00P C00R C00T C00Q 1.7(15) . . . . ?
C00Q C00C C00E C1 178.4(5) . . . 5_666 ?
C00Q C00C C00E C00P -0.2(8) . . . . ?

loop_
_platon_squeeze_void_nr
_platon_squeeze_void_average_x
_platon_squeeze_void_average_y
_platon_squeeze_void_average_z
_platon_squeeze_void_volume
_platon_squeeze_void_count_electrons
_platon_squeeze_void_content
1 -0.005 0.005 0.231 7888 1420 '32 C3H7NO'
